data_4349951
loop_
_publ_author_name
'Chen, Hongfen'
'Yang, Xiaoping'
'Jiang, Dongmei'
'Schipper, Desmond'
'Jones, Richard A.'

_publ_section_title
;
 NIR luminescence for the detection of metal ions and nitro explosives
 based on a grape-like nine-nuclear Nd(iii) nanocluster
;
_journal_issue 2
_journal_name_full 'Inorganic Chemistry Frontiers'
_journal_page_first 550
_journal_paper_doi 10.1039/C8QI01166D
_journal_volume 6
_journal_year 2019
_chemical_formula_sum 'C86 H100 N3 Nd9 O56'
_chemical_formula_weight 3369.85
_chemical_name_systematic Cluster-1
_chemical_properties_physical Heat-sensitive
_space_group_IT_number 2
_space_group_name_Hall '-P 1'
_space_group_name_H-M_alt 'P -1'
_symmetry_cell_setting triclinic
_symmetry_space_group_name_H-M 'P -1'
_atom_sites_solution_hydrogens geom
_atom_sites_solution_primary direct
_atom_sites_solution_secondary difmap
_audit_creation_method SHELXL-97
_audit_update_record
;
2018-07-18 deposited with the CCDC.
2019-01-09 downloaded from the CCDC.
;
_cell_angle_alpha 78.594(9)
_cell_angle_beta 83.327(8)
_cell_angle_gamma 75.170(8)
_cell_formula_units_Z 2
_cell_length_a 17.460(9)
_cell_length_b 19.248(10)
_cell_length_c 19.582(10)
_cell_measurement_reflns_used 7782
_cell_measurement_temperature 190(1)
_cell_measurement_theta_max 27.7891
_cell_measurement_theta_min 1.3101
_cell_volume 6221(6)
_computing_cell_refinement 'Collect software, Nonius B.V. 1998'
_computing_data_collection 'Collect software, Nonius B.V. 1998'
_computing_data_reduction
;
DENZO and Scalepack (Otwinoski and Minor, 1997)
;
_computing_molecular_graphics 'XP SHELXTL/PC, Siemens Analytical'
_computing_structure_refinement 'XL SHELXTL/PC, Siemens Analytical'
_computing_structure_solution
;

SIR97 - Altomare A., Burla M.C., Camalli M., Cascarano G.L., Giacovazzo C., 
Guagliardi A., Moliterni A.G.G., Polidori G.,Spagna R.
;
_diffrn_ambient_temperature 190(1)
_diffrn_detector_area_resol_mean 13.6612
_diffrn_measured_fraction_theta_full 0.976
_diffrn_measured_fraction_theta_max 0.976
_diffrn_measurement_device_type 'Mercury2 (2x2 bin mode)'
_diffrn_measurement_method dtprofit.ref
_diffrn_radiation_monochromator graphite
_diffrn_radiation_source 'fine-focus sealed tube'
_diffrn_radiation_type MoK\a
_diffrn_radiation_wavelength 0.71073
_diffrn_reflns_av_R_equivalents 0.0245
_diffrn_reflns_av_sigmaI/netI 0.0452
_diffrn_reflns_limit_h_max 19
_diffrn_reflns_limit_h_min -20
_diffrn_reflns_limit_k_max 21
_diffrn_reflns_limit_k_min -22
_diffrn_reflns_limit_l_max 23
_diffrn_reflns_limit_l_min -22
_diffrn_reflns_number 40540
_diffrn_reflns_theta_full 25.00
_diffrn_reflns_theta_max 25.00
_diffrn_reflns_theta_min 1.06
_exptl_absorpt_coefficient_mu 3.769
_exptl_absorpt_correction_T_max 1.0000
_exptl_absorpt_correction_T_min 0.7832
_exptl_absorpt_correction_type multi-scan
_exptl_absorpt_process_details 'DENZO and Scalepack (Otwinoski and Minor, 1997)'
_exptl_crystal_colour Yellow
_exptl_crystal_density_diffrn 1.799
_exptl_crystal_density_method 'not measured'
_exptl_crystal_description Block
_exptl_crystal_F_000 3250
_exptl_crystal_preparation Luminescent
_exptl_crystal_recrystallization_method 'Vapour deposition'
_exptl_crystal_size_max 0.15
_exptl_crystal_size_mid 0.11
_exptl_crystal_size_min 0.07
_refine_diff_density_max 2.658
_refine_diff_density_min -2.387
_refine_diff_density_rms 0.453
_refine_ls_extinction_method none
_refine_ls_goodness_of_fit_ref 1.105
_refine_ls_hydrogen_treatment constr
_refine_ls_matrix_type full
_refine_ls_number_parameters 1387
_refine_ls_number_reflns 21384
_refine_ls_number_restraints 930
_refine_ls_restrained_S_all 1.094
_refine_ls_R_factor_all 0.0890
_refine_ls_R_factor_gt 0.0628
_refine_ls_shift/su_max 0.001
_refine_ls_shift/su_mean 0.000
_refine_ls_structure_factor_coef Fsqd
_refine_ls_weighting_details 'calc w=1/[\s^2^(Fo^2^)+(0.1589P)^2^+96.5198P] where P=(Fo^2^+2Fc^2^)/3'
_refine_ls_weighting_scheme calc
_refine_ls_wR_factor_gt 0.1972
_refine_ls_wR_factor_ref 0.2545
_reflns_number_gt 16590
_reflns_number_total 21384
_reflns_threshold_expression >2sigma(I)
_cod_data_source_file c8qi01166d2.cif
_cod_data_source_block cluster-1
_cod_depositor_comments
;
The following automatic conversions were performed:

data item '_exptl_absorpt_correction_type' value 'Multi-scan' was
changed to 'multi-scan' in accordance with the
/home/saulius/struct/COD-crude-data/automatic-downloads/DataCite-retrospective/RSC/depositions/lib/dictionaries/cif_core.dic
dictionary named 'cif_core.dic' version 2.4.2 last updated on
2011-04-26.

data item '_symmetry_cell_setting' value 'Triclinic' was changed to
'triclinic' in accordance with the
/home/saulius/struct/COD-crude-data/automatic-downloads/DataCite-retrospective/RSC/depositions/lib/dictionaries/cif_core.dic
dictionary named 'cif_core.dic' version 2.4.2 last updated on
2011-04-26.

Automatic conversion script
Id: cif_fix_values 6909 2019-04-08 15:41:33Z antanas 
;
_cod_original_sg_symbol_H-M P-1
_cod_database_code 4349951

loop_
_symmetry_equiv_pos_as_xyz
'x, y, z'
'-x, -y, -z'

loop_
_atom_site_label
_atom_site_type_symbol
_atom_site_fract_x
_atom_site_fract_y
_atom_site_fract_z
_atom_site_U_iso_or_equiv
_atom_site_adp_type
_atom_site_occupancy
_atom_site_symmetry_multiplicity
_atom_site_calc_flag
_atom_site_refinement_flags
Nd1 Nd 0.84592(4) 0.40684(4) 0.25363(3) 0.02187(17) Uani 1 1 d U
Nd2 Nd 1.06578(4) 0.31138(4) 0.29656(4) 0.02498(18) Uani 1 1 d U
Nd3 Nd 0.81498(4) 0.61874(4) 0.18846(4) 0.02680(19) Uani 1 1 d U
Nd4 Nd 1.00636(4) 0.50828(4) 0.27840(4) 0.02587(18) Uani 1 1 d U
Nd5 Nd 0.72238(4) 0.30779(4) 0.39957(4) 0.02852(19) Uani 1 1 d U
Nd6 Nd 0.94820(4) 0.17624(4) 0.32442(4) 0.02557(18) Uani 1 1 d U
Nd7 Nd 0.67152(4) 0.51753(4) 0.35374(4) 0.02785(19) Uani 1 1 d U
Nd8 Nd 0.68763(5) 0.72209(4) 0.32499(4) 0.0340(2) Uani 1 1 d U
Nd9 Nd 0.63104(4) 0.39783(4) 0.22944(4) 0.0324(2) Uani 1 1 d U
N1 N 1.2138(8) 0.2585(8) 0.2607(8) 0.046(3) Uani 1 1 d U
N2 N 0.7329(16) 0.0705(15) 0.1688(14) 0.110(8) Uani 1 1 d U
N3 N 0.6395(12) 0.1332(11) 0.5639(11) 0.080(5) Uani 1 1 d U
O1 O 1.1370(7) 0.5327(7) 0.3086(7) 0.050(3) Uani 1 1 d U
O2 O 1.1258(6) 0.4101(6) 0.2761(6) 0.038(2) Uani 1 1 d U
O3 O 0.6686(8) 0.2927(7) 0.1816(7) 0.059(3) Uani 1 1 d U
O4 O 0.5346(8) 0.3838(7) 0.1459(7) 0.056(3) Uani 1 1 d U
O5 O 1.0120(8) 0.0843(6) 0.2547(6) 0.051(3) Uani 1 1 d U
O6 O 1.0418(6) 0.2220(6) 0.2367(5) 0.035(2) Uani 1 1 d U
O7 O 1.0997(7) 0.3236(6) 0.1558(6) 0.046(3) Uani 1 1 d U
O8 O 0.7286(8) 0.8221(8) 0.3528(7) 0.063(3) Uani 1 1 d U
O9 O 0.6180(8) 0.8516(8) 0.3029(8) 0.062(3) Uani 1 1 d U
O10 O 0.5960(8) 0.7337(7) 0.4318(7) 0.059(3) Uani 1 1 d U
O11 O 0.6113(6) 0.6306(6) 0.3985(6) 0.041(3) Uani 1 1 d U
O12 O 0.8148(9) 0.7386(7) 0.1249(7) 0.061(3) Uani 1 1 d U
O13 O 0.7137(9) 0.7543(9) 0.2018(8) 0.072(4) Uani 1 1 d U
O14 O 0.8372(7) 0.6798(6) 0.2802(6) 0.043(3) Uani 1 1 d U
O15 O 0.9615(7) 0.6264(7) 0.3038(7) 0.052(3) Uani 1 1 d U
O16 O 0.6974(7) 0.6177(7) 0.1395(6) 0.046(3) Uani 1 1 d U
O17 O 0.6474(14) 0.5855(12) 0.0569(11) 0.110(6) Uani 1 1 d U
O18 O 0.9536(7) 0.5932(7) 0.1725(6) 0.053(3) Uani 1 1 d U
O19 O 1.0809(8) 0.5551(8) 0.1731(8) 0.066(4) Uani 1 1 d U
O20 O 0.8687(5) 0.5191(5) 0.2809(5) 0.028(2) Uani 1 1 d U
O21 O 0.8554(7) 0.5894(6) 0.0641(6) 0.048(3) Uani 1 1 d U
O22 O 0.8463(7) 0.4998(6) 0.1503(5) 0.038(2) Uani 1 1 d U
O23 O 0.8670(7) 0.0884(6) 0.3465(7) 0.050(3) Uani 1 1 d U
O24 O 0.8001(7) 0.1978(6) 0.3579(5) 0.041(2) Uani 1 1 d U
O25 O 0.8412(6) 0.2826(6) 0.4561(5) 0.040(2) Uani 1 1 d U
O26 O 0.9181(7) 0.1722(6) 0.4500(6) 0.046(3) Uani 1 1 d U
O27 O 0.8832(7) 0.3299(6) 0.1705(5) 0.041(2) Uani 1 1 d U
O28 O 0.8820(7) 0.2154(6) 0.2196(6) 0.043(3) Uani 1 1 d U
O29 O 0.6721(11) 0.4492(10) 0.1128(9) 0.092(5) Uani 1 1 d U
H29A H 0.6566 0.4938 0.1069 0.138 Uiso 1 1 calc R
O30 O 0.6247(6) 0.4138(6) 0.3486(6) 0.039(2) Uani 1 1 d U
O31 O 0.7505(6) 0.3319(5) 0.2768(5) 0.032(2) Uani 1 1 d U
O32 O 0.7116(8) 0.2059(7) 0.4941(6) 0.054(3) Uani 1 1 d U
O33 O 0.9824(5) 0.4129(5) 0.2298(5) 0.028(2) Uani 1 1 d U
O34 O 0.9254(5) 0.3011(5) 0.3206(5) 0.028(2) Uani 1 1 d U
O35 O 0.7117(6) 0.4794(6) 0.2423(6) 0.042(3) Uani 1 1 d U
O36 O 0.6303(9) 0.4793(7) 0.4714(7) 0.061(3) Uani 1 1 d U
O37 O 0.6618(9) 0.3593(7) 0.4967(6) 0.060(3) Uani 1 1 d U
O38 O 0.5393(8) 0.3297(7) 0.2930(7) 0.057(3) Uani 1 1 d U
O39 O 0.6121(8) 0.2635(7) 0.3815(8) 0.063(3) Uani 1 1 d U
O40 O 0.9969(9) 0.4949(7) 0.4054(6) 0.057(3) Uani 1 1 d U
O41 O 0.9912(7) 0.3968(6) 0.3684(5) 0.041(2) Uani 1 1 d U
O42 O 1.1388(7) 0.2993(7) 0.3990(6) 0.048(3) Uani 1 1 d U
O43 O 1.0605(6) 0.2020(6) 0.3734(5) 0.034(2) Uani 1 1 d U
O44 O 1.0440(8) 0.0700(6) 0.3991(7) 0.051(3) Uani 1 1 d U
O45 O 0.5593(7) 0.7301(8) 0.2799(7) 0.060(3) Uani 1 1 d U
H45A H 0.5543 0.7591 0.2430 0.091 Uiso 1 1 calc R
O46 O 0.7759(7) 0.5415(6) 0.4101(6) 0.043(3) Uani 1 1 d U
O47 O 0.7648(8) 0.6565(7) 0.4193(7) 0.055(3) Uani 1 1 d U
O48 O 0.5307(8) 0.5047(7) 0.2262(7) 0.059(3) Uani 1 1 d U
O49 O 0.5560(6) 0.5805(6) 0.2878(6) 0.041(2) Uani 1 1 d U
O50 O 0.7796(6) 0.4127(5) 0.3674(5) 0.033(2) Uani 1 1 d U
O51 O 0.7102(6) 0.6172(6) 0.2740(5) 0.034(2) Uani 1 1 d U
O52 O 1.2704(11) -0.0036(9) 0.1587(9) 0.084(5) Uani 1 1 d U
O53 O 1.1410(11) -0.1998(11) 0.2400(11) 0.098(5) Uani 1 1 d U
C1 C 1.1402(14) 0.6036(13) 0.3208(14) 0.077(6) Uani 1 1 d U
H1A H 1.1836 0.6189 0.2925 0.116 Uiso 1 1 calc R
H1B H 1.1477 0.6006 0.3692 0.116 Uiso 1 1 calc R
H1C H 1.0913 0.6383 0.3088 0.116 Uiso 1 1 calc R
C2 C 1.2076(10) 0.4838(10) 0.2932(10) 0.049(4) Uani 1 1 d U
C3 C 1.2785(11) 0.4973(11) 0.2982(10) 0.057(5) Uani 1 1 d U
H3A H 1.2821 0.5404 0.3109 0.068 Uiso 1 1 calc R
C4 C 1.3474(14) 0.4436(14) 0.2833(13) 0.076(6) Uani 1 1 d U
H4A H 1.3971 0.4531 0.2828 0.092 Uiso 1 1 calc R
C5 C 1.3425(12) 0.3791(11) 0.2698(11) 0.060(5) Uani 1 1 d U
H5A H 1.3886 0.3447 0.2597 0.072 Uiso 1 1 calc R
C6 C 1.2692(10) 0.3635(8) 0.2709(10) 0.050(4) Uani 1 1 d DU
C7 C 1.1958(9) 0.4176(9) 0.2813(8) 0.039(3) Uani 1 1 d U
C8 C 1.2703(10) 0.2921(8) 0.2563(10) 0.051(4) Uani 1 1 d DU
H8A H 1.3199 0.2661 0.2412 0.061 Uiso 1 1 calc R
C9 C 1.2355(11) 0.1876(10) 0.2387(10) 0.052(4) Uani 1 1 d U
C10 C 1.2709(11) 0.1808(11) 0.1731(10) 0.054(4) Uani 1 1 d U
H10A H 1.2877 0.2201 0.1455 0.065 Uiso 1 1 calc R
C11 C 1.2819(13) 0.1179(12) 0.1476(12) 0.070(6) Uani 1 1 d U
H11A H 1.3032 0.1154 0.1021 0.084 Uiso 1 1 calc R
C12 C 1.2612(12) 0.0575(10) 0.1896(10) 0.056(5) Uani 1 1 d U
C13 C 1.2279(11) 0.0622(11) 0.2561(10) 0.056(5) Uani 1 1 d U
H13A H 1.2142 0.0221 0.2853 0.068 Uiso 1 1 calc R
C15 C 1.2152(10) 0.1291(10) 0.2786(10) 0.052(4) Uani 1 1 d U
H15A H 1.1916 0.1332 0.3232 0.063 Uiso 1 1 calc R
C16 C 1.2614(15) -0.0710(14) 0.2051(14) 0.079(6) Uani 1 1 d U
C17 C 1.3293(19) -0.1046(17) 0.2403(16) 0.099(9) Uani 1 1 d U
H17A H 1.3726 -0.0842 0.2386 0.119 Uiso 1 1 calc R
C18 C 1.3242(18) -0.1775(16) 0.2813(16) 0.099(9) Uani 1 1 d U
H18A H 1.3643 -0.2035 0.3102 0.119 Uiso 1 1 calc R
C19 C 1.2606(16) -0.2076(15) 0.2771(14) 0.083(7) Uani 1 1 d U
H19A H 1.2609 -0.2553 0.2988 0.100 Uiso 1 1 calc R
C20 C 1.1997(14) -0.1670(13) 0.2417(12) 0.068(6) Uani 1 1 d U
C21 C 1.2025(15) -0.1000(13) 0.2015(12) 0.073(6) Uani 1 1 d U
H21A H 1.1624 -0.0756 0.1719 0.087 Uiso 1 1 calc R
C22 C 1.0640(15) -0.1578(14) 0.2261(14) 0.076(6) Uani 1 1 d U
C23 C 1.029(2) -0.167(2) 0.1710(19) 0.119(11) Uani 1 1 d U
H23A H 1.0580 -0.1955 0.1395 0.143 Uiso 1 1 calc R
C25 C 0.9493(18) -0.1333(17) 0.1615(16) 0.099(8) Uani 1 1 d U
H25A H 0.9216 -0.1488 0.1319 0.119 Uiso 1 1 calc R
C26 C 0.9115(16) -0.0761(14) 0.1969(14) 0.080(7) Uani 1 1 d U
C27 C 0.9526(13) -0.0632(13) 0.2509(11) 0.066(5) Uani 1 1 d U
H27A H 0.9286 -0.0271 0.2771 0.080 Uiso 1 1 calc R
C28 C 1.0274(15) -0.1049(14) 0.2632(13) 0.079(6) Uani 1 1 d U
H28A H 1.0539 -0.0966 0.2983 0.095 Uiso 1 1 calc R
C29 C 0.8355(14) -0.0390(10) 0.1826(12) 0.070(6) Uani 1 1 d DU
H29B H 0.7993 -0.0624 0.1716 0.084 Uiso 1 1 calc R
C30 C 0.8141(14) 0.0372(10) 0.1853(12) 0.073(6) Uani 1 1 d DU
H30A H 0.8485 0.0625 0.1965 0.088 Uiso 1 1 calc R
C31 C 0.7087(13) 0.1448(12) 0.1710(11) 0.064(5) Uani 1 1 d U
H31A H 0.7449 0.1668 0.1842 0.077 Uiso 1 1 calc R
C32 C 0.6321(13) 0.1894(12) 0.1543(11) 0.064(5) Uani 1 1 d U
C33 C 0.5739(16) 0.1633(16) 0.1300(15) 0.089(7) Uani 1 1 d U
H33A H 0.5848 0.1149 0.1240 0.107 Uiso 1 1 calc R
C34 C 0.494(2) 0.213(2) 0.1135(19) 0.119(11) Uani 1 1 d U
H34A H 0.4527 0.1956 0.1035 0.143 Uiso 1 1 calc R
C35 C 0.4853(18) 0.2861(18) 0.1137(16) 0.100(8) Uani 1 1 d U
H35A H 0.4390 0.3187 0.0978 0.119 Uiso 1 1 calc R
C36 C 0.5409(12) 0.3131(12) 0.1361(11) 0.061(5) Uani 1 1 d U
C37 C 0.6141(12) 0.2650(11) 0.1608(10) 0.056(5) Uani 1 1 d U
C38 C 0.4740(16) 0.4363(15) 0.1058(14) 0.087(7) Uani 1 1 d U
H38A H 0.4280 0.4170 0.1083 0.131 Uiso 1 1 calc R
H38B H 0.4940 0.4459 0.0579 0.131 Uiso 1 1 calc R
H38C H 0.4598 0.4808 0.1243 0.131 Uiso 1 1 calc R
C39 C 1.0553(13) -0.0082(10) 0.3990(11) 0.059(5) Uani 1 1 d U
H39A H 1.1079 -0.0337 0.4120 0.089 Uiso 1 1 calc R
H39B H 1.0485 -0.0153 0.3531 0.089 Uiso 1 1 calc R
H39C H 1.0170 -0.0268 0.4318 0.089 Uiso 1 1 calc R
C40 C 1.0855(9) 0.0876(8) 0.4459(7) 0.036(3) Uani 1 1 d U
C41 C 1.1161(11) 0.0450(10) 0.5052(9) 0.052(4) Uani 1 1 d U
H41A H 1.1112 -0.0030 0.5160 0.062 Uiso 1 1 calc R
C42 C 1.1557(11) 0.0709(10) 0.5517(9) 0.054(4) Uani 1 1 d U
H42A H 1.1732 0.0421 0.5936 0.065 Uiso 1 1 calc R
C43 C 1.1661(10) 0.1386(10) 0.5316(9) 0.049(4) Uani 1 1 d U
H43A H 1.1934 0.1564 0.5596 0.059 Uiso 1 1 calc R
C44 C 1.1377(10) 0.1837(9) 0.4704(9) 0.044(4) Uani 1 1 d U
C45 C 1.0930(8) 0.1616(8) 0.4266(7) 0.032(3) Uani 1 1 d U
C46 C 1.1578(12) 0.2551(11) 0.4525(10) 0.058(5) Uani 1 1 d U
H46A H 1.1866 0.2676 0.4834 0.070 Uiso 1 1 calc R
C47 C 0.668(2) 0.9455(13) 0.330(2) 0.136(13) Uani 1 1 d DU
H47A H 0.6253 0.9653 0.3613 0.205 Uiso 1 1 calc R
H47B H 0.6615 0.9730 0.2839 0.205 Uiso 1 1 calc R
H47C H 0.7177 0.9483 0.3456 0.205 Uiso 1 1 calc R
C48 C 0.6699(14) 0.8694(11) 0.3301(12) 0.067(5) Uani 1 1 d DU
C49 C 0.7326(14) 0.8565(9) 0.1223(13) 0.077(6) Uani 1 1 d DU
H49A H 0.7199 0.8846 0.1592 0.115 Uiso 1 1 calc R
H49B H 0.6874 0.8667 0.0951 0.115 Uiso 1 1 calc R
H49C H 0.7767 0.8692 0.0930 0.115 Uiso 1 1 calc R
C50 C 0.7532(10) 0.7792(8) 0.1520(8) 0.043(4) Uani 1 1 d DU
C51 C 0.5524(16) 0.6416(15) 0.5097(14) 0.085(7) Uani 1 1 d U
H51A H 0.4964 0.6513 0.5049 0.128 Uiso 1 1 calc R
H51B H 0.5615 0.6644 0.5464 0.128 Uiso 1 1 calc R
H51C H 0.5738 0.5898 0.5209 0.128 Uiso 1 1 calc R
C52 C 0.5926(11) 0.6717(10) 0.4420(9) 0.049(4) Uani 1 1 d U
C53 C 0.9119(13) 0.7385(11) 0.3394(11) 0.063(5) Uani 1 1 d U
H53A H 0.9649 0.7267 0.3541 0.095 Uiso 1 1 calc R
H53B H 0.8746 0.7429 0.3793 0.095 Uiso 1 1 calc R
H53C H 0.9028 0.7839 0.3072 0.095 Uiso 1 1 calc R
C54 C 0.9015(10) 0.6792(8) 0.3043(8) 0.039(3) Uani 1 1 d U
C55 C 0.8134(15) 0.5637(14) 0.5153(12) 0.078(6) Uani 1 1 d U
H55A H 0.8237 0.5115 0.5268 0.117 Uiso 1 1 calc R
H55B H 0.7744 0.5849 0.5488 0.117 Uiso 1 1 calc R
H55C H 0.8617 0.5787 0.5161 0.117 Uiso 1 1 calc R
C56 C 0.7825(10) 0.5893(9) 0.4424(8) 0.044(4) Uani 1 1 d U
C57 C 1.0286(15) 0.6539(13) 0.0822(12) 0.075(6) Uani 1 1 d U
H57A H 1.0240 0.6354 0.0411 0.112 Uiso 1 1 calc R
H57B H 1.0797 0.6645 0.0800 0.112 Uiso 1 1 calc R
H57C H 0.9877 0.6976 0.0848 0.112 Uiso 1 1 calc R
C58 C 1.0196(9) 0.5968(9) 0.1467(8) 0.037(3) Uani 1 1 d U
C59 C 0.6620(16) 0.7096(15) 0.0414(14) 0.087(7) Uani 1 1 d U
H59A H 0.6395 0.7150 -0.0024 0.131 Uiso 1 1 calc R
H59B H 0.7139 0.7193 0.0328 0.131 Uiso 1 1 calc R
H59C H 0.6286 0.7435 0.0686 0.131 Uiso 1 1 calc R
C60 C 0.6686(11) 0.6323(11) 0.0808(10) 0.057(5) Uani 1 1 d U
C61 C 0.4523(18) 0.6273(16) 0.2121(16) 0.098(8) Uani 1 1 d U
H61A H 0.4278 0.6096 0.1798 0.147 Uiso 1 1 calc R
H61B H 0.4741 0.6671 0.1877 0.147 Uiso 1 1 calc R
H61C H 0.4132 0.6438 0.2478 0.147 Uiso 1 1 calc R
C62 C 0.5188(10) 0.5657(10) 0.2455(9) 0.048(4) Uani 1 1 d U
C63 C 0.9725(13) 0.3931(12) 0.4918(10) 0.064(5) Uani 1 1 d U
H63A H 1.0002 0.3425 0.4977 0.096 Uiso 1 1 calc R
H63B H 0.9166 0.3970 0.5020 0.096 Uiso 1 1 calc R
H63C H 0.9914 0.4167 0.5230 0.096 Uiso 1 1 calc R
C64 C 0.9873(11) 0.4292(10) 0.4175(9) 0.050(4) Uani 1 1 d U
C65 C 0.6002(17) 0.4228(15) 0.5865(13) 0.089(7) Uani 1 1 d U
H65A H 0.5771 0.4724 0.5926 0.133 Uiso 1 1 calc R
H65B H 0.6437 0.4023 0.6158 0.133 Uiso 1 1 calc R
H65C H 0.5608 0.3948 0.5991 0.133 Uiso 1 1 calc R
C66 C 0.6295(12) 0.4215(11) 0.5120(10) 0.053(4) Uani 1 1 d U
C67 C 0.8688(13) 0.2517(11) 0.0961(10) 0.058(5) Uani 1 1 d U
H67A H 0.8674 0.2951 0.0618 0.086 Uiso 1 1 calc R
H67B H 0.8198 0.2372 0.0979 0.086 Uiso 1 1 calc R
H67C H 0.9122 0.2132 0.0837 0.086 Uiso 1 1 calc R
C68 C 0.8798(9) 0.2664(8) 0.1663(7) 0.035(3) Uani 1 1 d U
C69 C 0.8940(13) 0.2085(11) 0.5577(7) 0.061(5) Uani 1 1 d DU
H69A H 0.9280 0.1610 0.5712 0.091 Uiso 1 1 calc R
H69B H 0.8431 0.2111 0.5830 0.091 Uiso 1 1 calc R
H69C H 0.9174 0.2449 0.5682 0.091 Uiso 1 1 calc R
C70 C 0.8841(9) 0.2215(8) 0.4831(6) 0.036(3) Uani 1 1 d DU
C71 C 0.5117(16) 0.2182(14) 0.3501(15) 0.086(7) Uani 1 1 d U
H71A H 0.4716 0.2315 0.3171 0.129 Uiso 1 1 calc R
H71B H 0.4869 0.2139 0.3967 0.129 Uiso 1 1 calc R
H71C H 0.5469 0.1724 0.3437 0.129 Uiso 1 1 calc R
C72 C 0.5585(11) 0.2768(11) 0.3388(11) 0.056(5) Uani 1 1 d U
C73 C 0.7278(12) 0.1060(12) 0.3644(12) 0.063(5) Uani 1 1 d U
H73A H 0.7068 0.1044 0.4121 0.094 Uiso 1 1 calc R
H73B H 0.7390 0.0581 0.3529 0.094 Uiso 1 1 calc R
H73C H 0.6897 0.1389 0.3343 0.094 Uiso 1 1 calc R
C74 C 0.8027(10) 0.1321(9) 0.3553(8) 0.040(4) Uani 1 1 d U
C75 C 0.559(2) 0.129(2) 0.6010(19) 0.126(12) Uani 1 1 d U
H75A H 0.5204 0.1725 0.5848 0.189 Uiso 1 1 calc R
H75B H 0.5626 0.1240 0.6504 0.189 Uiso 1 1 calc R
H75C H 0.5444 0.0873 0.5914 0.189 Uiso 1 1 calc R
C76 C 0.708(2) 0.070(2) 0.581(2) 0.147(14) Uani 1 1 d U
H76A H 0.7551 0.0798 0.5541 0.221 Uiso 1 1 calc R
H76B H 0.6978 0.0269 0.5709 0.221 Uiso 1 1 calc R
H76C H 0.7166 0.0631 0.6301 0.221 Uiso 1 1 calc R
C77 C 0.6482(13) 0.1954(11) 0.5280(10) 0.060(5) Uani 1 1 d U
H77A H 0.6046 0.2351 0.5273 0.072 Uiso 1 1 calc R
C78 C 1.1402(14) 0.3741(12) 0.1155(11) 0.067(5) Uani 1 1 d U
H78A H 1.1177 0.3920 0.0711 0.101 Uiso 1 1 calc R
H78B H 1.1953 0.3505 0.1085 0.101 Uiso 1 1 calc R
H78C H 1.1352 0.4141 0.1395 0.101 Uiso 1 1 calc R
C79 C 1.0936(9) 0.2654(9) 0.1253(8) 0.040(4) Uani 1 1 d U
C80 C 1.1140(11) 0.2605(11) 0.0567(9) 0.052(4) Uani 1 1 d U
H80A H 1.1309 0.2979 0.0259 0.063 Uiso 1 1 calc R
C81 C 1.1089(12) 0.1993(11) 0.0346(10) 0.059(5) Uani 1 1 d U
H81A H 1.1229 0.1948 -0.0119 0.071 Uiso 1 1 calc R
C82 C 1.0838(11) 0.1446(11) 0.0789(9) 0.054(4) Uani 1 1 d U
H82A H 1.0812 0.1028 0.0631 0.065 Uiso 1 1 calc R
C83 C 1.0624(11) 0.1516(10) 0.1468(9) 0.048(4) Uani 1 1 d U
C84 C 1.0658(9) 0.2112(8) 0.1723(8) 0.037(3) Uani 1 1 d U
C85 C 1.0373(11) 0.0881(10) 0.1909(9) 0.051(4) Uani 1 1 d U
H85A H 1.0403 0.0479 0.1702 0.061 Uiso 1 1 calc R
C86 C 0.8864(17) 0.4690(13) 0.0383(13) 0.083(7) Uani 1 1 d U
H86A H 0.8485 0.4791 0.0036 0.125 Uiso 1 1 calc R
H86B H 0.8906 0.4203 0.0638 0.125 Uiso 1 1 calc R
H86C H 0.9372 0.4734 0.0158 0.125 Uiso 1 1 calc R
C87 C 0.8594(11) 0.5227(10) 0.0878(9) 0.048(4) Uani 1 1 d U
O54 O 0.517(2) 0.820(2) 0.1582(19) 0.197(14) Uani 1 1 d DU
H54F H 0.4798 0.8082 0.1450 0.236 Uiso 1 1 calc R
C88 C 0.512(5) 0.897(2) 0.131(4) 0.31(4) Uani 1 1 d DU
H88D H 0.5646 0.9042 0.1188 0.371 Uiso 1 1 calc R
H88E H 0.4861 0.9256 0.1656 0.371 Uiso 1 1 calc R
H88F H 0.4822 0.9117 0.0900 0.464 Uiso 1 1 calc R
O1W O 0.705(5) 0.382(4) -0.030(4) 0.41(4) Uani 1 1 d U
O2W O 0.490(3) 0.047(3) 0.782(3) 0.30(3) Uani 1 1 d U

loop_
_atom_site_aniso_label
_atom_site_aniso_U_11
_atom_site_aniso_U_22
_atom_site_aniso_U_33
_atom_site_aniso_U_23
_atom_site_aniso_U_13
_atom_site_aniso_U_12
Nd1 0.0213(3) 0.0203(3) 0.0234(3) -0.0016(3) -0.0007(3) -0.0059(3)
Nd2 0.0235(4) 0.0212(4) 0.0290(4) -0.0016(3) -0.0018(3) -0.0053(3)
Nd3 0.0275(4) 0.0245(4) 0.0265(4) -0.0012(3) -0.0030(3) -0.0049(3)
Nd4 0.0239(4) 0.0219(4) 0.0324(4) -0.0032(3) -0.0044(3) -0.0068(3)
Nd5 0.0276(4) 0.0253(4) 0.0312(4) -0.0013(3) 0.0022(3) -0.0084(3)
Nd6 0.0303(4) 0.0201(4) 0.0255(4) -0.0018(3) 0.0001(3) -0.0071(3)
Nd7 0.0264(4) 0.0253(4) 0.0310(4) -0.0062(3) 0.0015(3) -0.0053(3)
Nd8 0.0386(4) 0.0263(4) 0.0364(4) -0.0080(3) -0.0036(3) -0.0042(3)
Nd9 0.0270(4) 0.0314(4) 0.0409(4) -0.0063(3) -0.0074(3) -0.0087(3)
N1 0.044(6) 0.043(6) 0.052(7) -0.006(5) -0.008(5) -0.009(5)
N2 0.110(11) 0.109(11) 0.121(11) -0.033(9) -0.013(8) -0.032(8)
N3 0.072(8) 0.079(9) 0.082(9) 0.008(7) 0.002(7) -0.025(7)
O1 0.040(5) 0.046(6) 0.072(6) -0.017(5) -0.010(5) -0.014(5)
O2 0.031(5) 0.032(5) 0.050(5) -0.003(4) -0.002(4) -0.009(4)
O3 0.059(6) 0.059(6) 0.071(7) -0.038(5) -0.020(5) -0.012(5)
O4 0.055(6) 0.055(6) 0.064(6) -0.011(5) -0.034(5) -0.010(5)
O5 0.064(6) 0.041(6) 0.050(6) -0.016(5) 0.013(5) -0.016(5)
O6 0.037(5) 0.042(5) 0.028(4) -0.009(4) 0.008(4) -0.014(4)
O7 0.050(6) 0.041(5) 0.047(5) -0.002(4) 0.009(5) -0.020(5)
O8 0.066(7) 0.056(7) 0.071(7) -0.019(6) -0.017(6) -0.012(6)
O9 0.053(6) 0.058(7) 0.075(7) -0.005(6) -0.017(6) -0.016(5)
O10 0.054(6) 0.053(6) 0.065(6) -0.020(5) 0.015(5) -0.008(5)
O11 0.035(5) 0.050(6) 0.041(5) -0.013(5) 0.015(4) -0.015(4)
O12 0.070(7) 0.045(6) 0.061(6) -0.002(5) -0.001(6) -0.007(5)
O13 0.069(7) 0.078(8) 0.064(7) 0.009(6) -0.008(6) -0.025(6)
O14 0.045(6) 0.041(5) 0.043(5) -0.005(4) -0.004(4) -0.011(4)
O15 0.038(5) 0.050(6) 0.073(7) -0.013(5) -0.022(5) -0.007(5)
O16 0.037(5) 0.058(6) 0.041(5) -0.002(5) -0.009(4) -0.010(5)
O17 0.134(10) 0.109(10) 0.105(9) -0.023(8) -0.042(8) -0.043(8)
O18 0.041(6) 0.057(6) 0.053(6) 0.004(5) 0.000(5) -0.011(5)
O19 0.041(6) 0.077(7) 0.070(7) -0.003(6) -0.003(5) -0.008(6)
O20 0.022(4) 0.030(5) 0.033(4) -0.009(4) -0.001(3) -0.005(4)
O21 0.055(6) 0.044(6) 0.042(5) 0.006(5) 0.001(5) -0.016(5)
O22 0.050(5) 0.031(5) 0.027(5) 0.003(4) -0.005(4) -0.003(4)
O23 0.051(6) 0.036(5) 0.062(6) -0.008(5) 0.008(5) -0.015(5)
O24 0.045(5) 0.033(5) 0.039(5) 0.005(4) 0.006(4) -0.014(4)
O25 0.040(5) 0.043(5) 0.037(5) 0.000(4) -0.001(4) -0.015(4)
O26 0.050(6) 0.048(6) 0.034(5) -0.002(4) -0.003(4) -0.006(5)
O27 0.050(6) 0.037(5) 0.039(5) -0.009(4) 0.004(4) -0.017(4)
O28 0.046(5) 0.047(6) 0.039(5) -0.002(4) -0.002(4) -0.021(5)
O29 0.111(9) 0.087(8) 0.083(8) -0.007(7) -0.010(7) -0.038(7)
O30 0.036(5) 0.033(5) 0.050(5) -0.013(4) -0.008(4) -0.006(4)
O31 0.031(5) 0.033(5) 0.034(5) -0.001(4) 0.005(4) -0.019(4)
O32 0.053(6) 0.054(6) 0.050(6) 0.007(5) 0.006(5) -0.019(5)
O33 0.025(4) 0.030(5) 0.030(4) -0.007(4) 0.006(3) -0.011(4)
O34 0.031(4) 0.024(4) 0.026(4) 0.004(3) -0.001(4) -0.009(4)
O35 0.042(5) 0.035(5) 0.053(6) -0.019(4) -0.015(4) -0.004(4)
O36 0.077(7) 0.056(6) 0.049(6) -0.008(5) 0.018(5) -0.023(6)
O37 0.077(7) 0.051(6) 0.046(6) -0.014(5) -0.001(5) -0.006(5)
O38 0.050(6) 0.058(6) 0.064(6) 0.002(5) -0.017(5) -0.018(5)
O39 0.056(6) 0.056(6) 0.082(7) -0.008(6) -0.019(6) -0.019(5)
O40 0.084(7) 0.045(6) 0.048(6) -0.012(5) -0.002(5) -0.026(5)
O41 0.055(6) 0.037(5) 0.032(5) -0.012(4) -0.005(4) -0.008(4)
O42 0.039(5) 0.053(6) 0.051(6) 0.001(5) -0.008(5) -0.017(5)
O43 0.029(5) 0.039(5) 0.029(4) 0.006(4) -0.002(4) -0.008(4)
O44 0.059(6) 0.038(5) 0.059(6) -0.005(5) -0.003(5) -0.017(5)
O45 0.048(6) 0.062(7) 0.069(7) -0.005(6) -0.010(5) -0.012(5)
O46 0.048(6) 0.042(5) 0.039(5) -0.009(4) -0.005(4) -0.009(5)
O47 0.061(6) 0.044(6) 0.057(6) -0.004(5) -0.011(5) -0.010(5)
O48 0.059(6) 0.050(6) 0.070(7) -0.011(5) -0.019(5) -0.011(5)
O49 0.026(5) 0.047(6) 0.045(5) -0.001(4) -0.010(4) -0.004(4)
O50 0.032(5) 0.033(5) 0.030(4) 0.001(4) 0.006(4) -0.010(4)
O51 0.033(5) 0.036(5) 0.037(5) -0.012(4) 0.000(4) -0.012(4)
O52 0.092(8) 0.076(8) 0.088(8) -0.025(7) 0.003(7) -0.022(7)
O53 0.087(9) 0.088(9) 0.116(9) -0.012(7) -0.015(7) -0.016(7)
C1 0.069(9) 0.070(9) 0.097(10) -0.020(8) -0.009(8) -0.019(8)
C2 0.039(7) 0.051(8) 0.057(8) -0.003(6) -0.007(6) -0.014(6)
C3 0.048(8) 0.059(8) 0.065(8) -0.008(7) -0.008(7) -0.016(7)
C4 0.062(9) 0.082(10) 0.088(10) -0.011(8) 0.001(8) -0.026(8)
C5 0.045(8) 0.057(8) 0.073(9) -0.004(7) -0.001(7) -0.009(7)
C6 0.039(7) 0.052(8) 0.063(8) -0.010(6) -0.004(6) -0.016(6)
C7 0.040(7) 0.036(7) 0.042(7) -0.001(5) -0.010(6) -0.011(6)
C8 0.037(7) 0.051(8) 0.061(8) -0.007(6) 0.000(6) -0.005(6)
C9 0.048(7) 0.051(8) 0.052(7) -0.010(6) -0.009(6) -0.002(6)
C10 0.051(8) 0.049(8) 0.060(8) -0.012(7) -0.002(7) -0.006(6)
C11 0.070(9) 0.065(9) 0.067(9) -0.011(7) 0.005(7) -0.008(7)
C12 0.059(8) 0.045(8) 0.059(8) -0.012(7) -0.007(7) 0.001(6)
C13 0.050(8) 0.053(8) 0.062(8) -0.015(7) 0.009(7) -0.009(6)
C15 0.041(7) 0.052(8) 0.063(8) -0.011(7) 0.006(6) -0.011(6)
C16 0.075(10) 0.075(10) 0.081(10) -0.011(8) 0.001(8) -0.014(8)
C17 0.097(12) 0.098(12) 0.103(12) -0.020(9) -0.007(9) -0.021(9)
C18 0.097(11) 0.089(11) 0.107(12) -0.012(9) -0.010(9) -0.018(9)
C19 0.085(10) 0.078(10) 0.088(10) -0.025(8) -0.004(8) -0.016(8)
C20 0.072(9) 0.066(9) 0.072(9) -0.022(7) -0.011(7) -0.016(7)
C21 0.078(10) 0.070(9) 0.077(9) -0.030(8) -0.010(8) -0.014(8)
C22 0.072(9) 0.072(10) 0.088(10) -0.028(8) -0.010(8) -0.013(8)
C23 0.116(13) 0.120(14) 0.121(13) -0.030(9) -0.015(9) -0.018(9)
C25 0.100(12) 0.097(12) 0.101(11) -0.030(9) -0.016(9) -0.013(9)
C26 0.084(10) 0.074(10) 0.089(10) -0.025(8) -0.004(8) -0.022(8)
C27 0.069(9) 0.072(9) 0.060(8) -0.018(7) -0.014(7) -0.012(7)
C28 0.088(10) 0.077(10) 0.080(10) -0.036(8) -0.018(8) -0.012(8)
C29 0.076(9) 0.061(9) 0.084(9) -0.029(8) -0.019(8) -0.014(7)
C30 0.067(9) 0.072(9) 0.077(9) -0.019(8) -0.010(8) -0.006(7)
C31 0.060(8) 0.062(9) 0.075(9) -0.018(7) -0.014(7) -0.016(7)
C32 0.064(9) 0.061(9) 0.070(9) -0.013(7) -0.016(7) -0.017(7)
C33 0.089(11) 0.086(11) 0.103(11) -0.027(8) -0.017(8) -0.028(8)
C34 0.116(13) 0.122(14) 0.128(14) -0.030(9) -0.026(9) -0.032(9)
C35 0.092(11) 0.101(12) 0.114(12) -0.024(9) -0.031(9) -0.025(9)
C36 0.058(8) 0.068(9) 0.067(8) -0.023(7) -0.019(7) -0.017(7)
C37 0.059(8) 0.056(8) 0.061(8) -0.022(7) -0.009(7) -0.019(7)
C38 0.083(10) 0.089(11) 0.087(10) -0.014(8) -0.017(8) -0.012(8)
C39 0.067(9) 0.048(8) 0.064(8) -0.012(7) -0.008(7) -0.013(7)
C40 0.034(6) 0.039(7) 0.030(6) 0.000(5) 0.007(5) -0.009(5)
C41 0.056(8) 0.040(7) 0.054(8) -0.009(6) -0.001(6) -0.004(6)
C42 0.060(8) 0.049(8) 0.045(7) 0.005(6) -0.014(6) -0.006(6)
C43 0.046(7) 0.058(8) 0.044(7) -0.004(6) -0.029(6) -0.005(6)
C44 0.038(7) 0.044(7) 0.050(7) -0.008(6) -0.008(6) -0.012(6)
C45 0.029(6) 0.034(6) 0.028(6) -0.003(5) -0.012(5) 0.001(5)
C46 0.056(8) 0.059(8) 0.060(8) -0.013(7) -0.019(7) -0.006(7)
C47 0.141(15) 0.131(15) 0.144(15) -0.030(10) -0.022(9) -0.035(10)
C48 0.074(9) 0.058(9) 0.068(9) -0.005(7) -0.013(7) -0.015(7)
C49 0.075(9) 0.060(9) 0.087(10) -0.003(8) 0.004(8) -0.015(8)
C50 0.044(7) 0.047(7) 0.036(6) 0.001(6) 0.003(6) -0.018(6)
C51 0.080(10) 0.082(10) 0.091(10) -0.016(8) 0.013(8) -0.019(8)
C52 0.047(7) 0.051(8) 0.050(7) -0.013(6) 0.000(6) -0.007(6)
C53 0.074(9) 0.056(8) 0.072(9) -0.028(7) -0.020(7) -0.019(7)
C54 0.044(7) 0.033(6) 0.042(7) -0.007(5) -0.013(6) -0.007(6)
C55 0.088(10) 0.072(10) 0.073(9) -0.013(8) -0.018(8) -0.012(8)
C56 0.049(7) 0.040(7) 0.040(7) 0.000(6) -0.009(6) -0.007(6)
C57 0.078(10) 0.071(9) 0.073(9) -0.006(8) -0.002(8) -0.020(8)
C58 0.030(6) 0.039(7) 0.042(7) -0.001(5) -0.007(5) -0.010(5)
C59 0.083(10) 0.090(11) 0.086(10) -0.001(8) -0.015(8) -0.023(8)
C60 0.052(8) 0.064(8) 0.055(8) -0.008(7) -0.022(7) -0.005(7)
C61 0.099(12) 0.095(11) 0.106(12) -0.023(9) -0.017(9) -0.023(9)
C62 0.042(7) 0.045(7) 0.055(8) -0.006(6) -0.013(6) -0.005(6)
C63 0.073(9) 0.062(9) 0.058(8) -0.015(7) -0.006(7) -0.014(7)
C64 0.058(8) 0.048(8) 0.047(7) -0.012(6) -0.003(6) -0.013(6)
C65 0.095(11) 0.088(11) 0.077(10) -0.014(8) 0.009(8) -0.019(8)
C66 0.061(8) 0.055(8) 0.047(7) -0.013(6) -0.009(6) -0.014(7)
C67 0.072(9) 0.056(8) 0.051(8) -0.020(7) -0.006(7) -0.018(7)
C68 0.044(7) 0.029(6) 0.028(6) -0.005(5) -0.001(5) -0.003(5)
C69 0.072(9) 0.055(8) 0.051(8) -0.007(7) -0.006(7) -0.009(7)
C70 0.034(6) 0.035(7) 0.036(6) -0.002(5) -0.004(5) -0.007(5)
C71 0.083(10) 0.079(10) 0.103(11) -0.007(8) -0.017(8) -0.034(8)
C72 0.041(7) 0.057(8) 0.065(8) 0.001(7) 0.003(7) -0.017(6)
C73 0.061(8) 0.059(8) 0.078(9) -0.019(7) -0.003(7) -0.025(7)
C74 0.052(7) 0.035(7) 0.034(6) -0.008(5) -0.010(6) -0.008(6)
C75 0.123(14) 0.126(14) 0.127(14) -0.016(9) -0.007(9) -0.032(9)
C76 0.143(16) 0.139(16) 0.151(17) -0.016(10) -0.004(10) -0.029(10)
C77 0.061(8) 0.054(8) 0.057(8) 0.004(7) 0.001(7) -0.013(7)
C78 0.077(9) 0.054(8) 0.068(9) -0.005(7) 0.004(7) -0.021(7)
C79 0.036(6) 0.044(7) 0.030(6) 0.008(5) 0.005(5) -0.007(6)
C80 0.057(8) 0.054(8) 0.041(7) -0.004(6) 0.007(6) -0.013(7)
C81 0.066(9) 0.057(8) 0.053(8) -0.014(7) 0.002(7) -0.013(7)
C82 0.061(8) 0.056(8) 0.047(7) -0.007(6) -0.010(6) -0.013(7)
C83 0.053(8) 0.046(7) 0.043(7) -0.016(6) 0.003(6) -0.004(6)
C84 0.039(7) 0.036(7) 0.035(6) -0.001(5) -0.002(5) -0.011(5)
C85 0.058(8) 0.047(7) 0.049(7) -0.014(6) 0.007(6) -0.012(6)
C86 0.104(11) 0.068(10) 0.073(10) -0.014(8) 0.009(8) -0.017(8)
C87 0.050(7) 0.048(8) 0.050(7) -0.009(6) -0.002(6) -0.016(6)
O54 0.198(16) 0.201(16) 0.193(16) -0.043(10) -0.026(9) -0.040(10)
C88 0.31(4) 0.31(4) 0.31(4) -0.057(12) -0.020(10) -0.074(14)
O1W 0.41(4) 0.41(4) 0.41(4) -0.072(12) -0.032(10) -0.093(14)
O2W 0.30(3) 0.31(3) 0.30(3) -0.052(11) -0.032(10) -0.072(11)

loop_
_atom_type_symbol
_atom_type_description
_atom_type_scat_dispersion_real
_atom_type_scat_dispersion_imag
_atom_type_scat_source
C C 0.0033 0.0016 'International Tables Vol C Tables 4.2.6.8 and 6.1.1.4'
H H 0.0000 0.0000 'International Tables Vol C Tables 4.2.6.8 and 6.1.1.4'
N N 0.0061 0.0033 'International Tables Vol C Tables 4.2.6.8 and 6.1.1.4'
O O 0.0106 0.0060 'International Tables Vol C Tables 4.2.6.8 and 6.1.1.4'
Nd Nd -0.1943 3.0179 'International Tables Vol C Tables 4.2.6.8 and 6.1.1.4'

loop_
_geom_angle_atom_site_label_1
_geom_angle_atom_site_label_2
_geom_angle_atom_site_label_3
_geom_angle
O27 Nd1 O34 79.5(4)
O27 Nd1 O50 141.5(4)
O34 Nd1 O50 79.5(3)
O27 Nd1 O33 81.1(3)
O34 Nd1 O33 72.1(3)
O50 Nd1 O33 121.7(3)
O27 Nd1 O35 111.5(4)
O34 Nd1 O35 143.1(4)
O50 Nd1 O35 70.5(4)
O33 Nd1 O35 142.6(4)
O27 Nd1 O31 75.9(4)
O34 Nd1 O31 81.7(3)
O50 Nd1 O31 69.4(3)
O33 Nd1 O31 147.8(3)
O35 Nd1 O31 68.2(4)
O27 Nd1 O22 81.8(4)
O34 Nd1 O22 144.3(3)
O50 Nd1 O22 131.2(3)
O33 Nd1 O22 75.2(3)
O35 Nd1 O22 72.3(4)
O31 Nd1 O22 122.5(3)
O27 Nd1 O20 141.1(3)
O34 Nd1 O20 110.8(3)
O50 Nd1 O20 76.9(3)
O33 Nd1 O20 67.9(3)
O35 Nd1 O20 83.1(3)
O31 Nd1 O20 141.3(3)
O22 Nd1 O20 68.3(3)
O27 Nd1 Nd7 145.3(3)
O34 Nd1 Nd7 116.2(2)
O50 Nd1 Nd7 36.7(2)
O33 Nd1 Nd7 132.1(2)
O35 Nd1 Nd7 37.5(3)
O31 Nd1 Nd7 76.3(2)
O22 Nd1 Nd7 96.3(3)
O20 Nd1 Nd7 65.3(2)
O27 Nd1 Nd5 104.9(3)
O34 Nd1 Nd5 67.3(2)
O50 Nd1 Nd5 36.8(2)
O33 Nd1 Nd5 136.7(2)
O35 Nd1 Nd5 75.8(3)
O31 Nd1 Nd5 35.8(2)
O22 Nd1 Nd5 147.6(3)
O20 Nd1 Nd5 113.7(2)
Nd7 Nd1 Nd5 60.05(4)
O27 Nd1 Nd9 84.7(3)
O34 Nd1 Nd9 116.1(2)
O50 Nd1 Nd9 76.2(2)
O33 Nd1 Nd9 162.0(2)
O35 Nd1 Nd9 36.7(2)
O31 Nd1 Nd9 34.5(2)
O22 Nd1 Nd9 91.9(3)
O20 Nd1 Nd9 119.4(2)
Nd7 Nd1 Nd9 60.73(3)
Nd5 Nd1 Nd9 58.09(3)
O27 Nd1 Nd2 78.9(3)
O34 Nd1 Nd2 37.5(2)
O50 Nd1 Nd2 102.5(2)
O33 Nd1 Nd2 34.6(2)
O35 Nd1 Nd2 169.5(2)
O31 Nd1 Nd2 117.4(2)
O22 Nd1 Nd2 108.9(3)
O20 Nd1 Nd2 87.7(2)
Nd7 Nd1 Nd2 133.02(3)
Nd5 Nd1 Nd2 103.45(4)
Nd9 Nd1 Nd2 151.03(3)
O2 Nd2 O43 142.9(4)
O2 Nd2 O33 71.2(3)
O43 Nd2 O33 140.9(3)
O2 Nd2 O41 73.1(4)
O43 Nd2 O41 99.2(4)
O33 Nd2 O41 68.5(3)
O2 Nd2 O6 140.2(4)
O43 Nd2 O6 68.4(3)
O33 Nd2 O6 95.4(3)
O41 Nd2 O6 137.9(4)
O2 Nd2 O42 73.7(4)
O43 Nd2 O42 69.6(4)
O33 Nd2 O42 132.4(4)
O41 Nd2 O42 71.3(4)
O6 Nd2 O42 131.9(4)
O2 Nd2 O34 133.4(3)
O43 Nd2 O34 70.1(3)
O33 Nd2 O34 70.8(3)
O41 Nd2 O34 68.6(3)
O6 Nd2 O34 69.4(3)
O42 Nd2 O34 115.9(3)
O2 Nd2 N1 74.2(4)
O43 Nd2 N1 90.7(4)
O33 Nd2 N1 124.1(4)
O41 Nd2 N1 137.4(4)
O6 Nd2 N1 84.3(4)
O42 Nd2 N1 73.8(4)
O34 Nd2 N1 151.6(4)
O2 Nd2 O7 80.0(4)
O43 Nd2 O7 125.0(3)
O33 Nd2 O7 65.7(3)
O41 Nd2 O7 132.3(4)
O6 Nd2 O7 60.5(3)
O42 Nd2 O7 136.6(4)
O34 Nd2 O7 107.3(3)
N1 Nd2 O7 66.0(4)
O2 Nd2 Nd4 41.6(3)
O43 Nd2 Nd4 143.7(3)
O33 Nd2 Nd4 40.3(2)
O41 Nd2 Nd4 44.5(3)
O6 Nd2 Nd4 135.5(3)
O42 Nd2 Nd4 92.5(3)
O34 Nd2 Nd4 91.8(2)
N1 Nd2 Nd4 115.1(3)
O7 Nd2 Nd4 90.0(2)
O2 Nd2 Nd6 172.4(3)
O43 Nd2 Nd6 42.5(2)
O33 Nd2 Nd6 101.8(2)
O41 Nd2 Nd6 101.9(3)
O6 Nd2 Nd6 41.5(2)
O42 Nd2 Nd6 110.5(3)
O34 Nd2 Nd6 39.3(2)
N1 Nd2 Nd6 112.8(3)
O7 Nd2 Nd6 99.9(2)
Nd4 Nd2 Nd6 130.92(4)
O2 Nd2 Nd1 102.3(3)
O43 Nd2 Nd1 105.9(2)
O33 Nd2 Nd1 35.1(2)
O41 Nd2 Nd1 62.5(3)
O6 Nd2 Nd1 81.8(3)
O42 Nd2 Nd1 132.3(3)
O34 Nd2 Nd1 35.7(2)
N1 Nd2 Nd1 152.5(3)
O7 Nd2 Nd1 86.5(3)
Nd4 Nd2 Nd1 62.57(2)
Nd6 Nd2 Nd1 70.19(4)
O51 Nd3 O18 142.8(4)
O51 Nd3 O16 69.1(4)
O18 Nd3 O16 144.4(4)
O51 Nd3 O12 113.1(4)
O18 Nd3 O12 86.9(5)
O16 Nd3 O12 91.9(5)
O51 Nd3 O20 75.6(3)
O18 Nd3 O20 72.0(4)
O16 Nd3 O20 119.0(4)
O12 Nd3 O20 148.3(4)
O51 Nd3 O14 71.8(4)
O18 Nd3 O14 82.8(4)
O16 Nd3 O14 131.8(4)
O12 Nd3 O14 78.4(4)
O20 Nd3 O14 75.7(3)
O51 Nd3 O22 106.3(3)
O18 Nd3 O22 78.1(4)
O16 Nd3 O22 76.2(4)
O12 Nd3 O22 131.3(4)
O20 Nd3 O22 68.1(3)
O14 Nd3 O22 142.8(3)
O51 Nd3 O21 139.8(4)
O18 Nd3 O21 72.0(4)
O16 Nd3 O21 72.8(4)
O12 Nd3 O21 80.1(4)
O20 Nd3 O21 113.8(3)
O14 Nd3 O21 147.5(4)
O22 Nd3 O21 51.3(3)
O51 Nd3 O13 64.1(4)
O18 Nd3 O13 126.1(5)
O16 Nd3 O13 76.0(4)
O12 Nd3 O13 49.0(4)
O20 Nd3 O13 128.2(4)
O14 Nd3 O13 62.0(4)
O22 Nd3 O13 152.1(4)
O21 Nd3 O13 118.0(4)
O51 Nd3 C87 124.9(4)
O18 Nd3 C87 73.7(5)
O16 Nd3 C87 72.5(5)
O12 Nd3 C87 106.1(5)
O20 Nd3 C87 90.7(4)
O14 Nd3 C87 155.6(5)
O22 Nd3 C87 25.2(4)
O21 Nd3 C87 26.1(4)
O13 Nd3 C87 138.8(5)
O51 Nd3 C50 88.2(4)
O18 Nd3 C50 107.9(4)
O16 Nd3 C50 82.4(4)
O12 Nd3 C50 24.9(4)
O20 Nd3 C50 144.4(4)
O14 Nd3 C50 69.2(4)
O22 Nd3 C50 147.4(4)
O21 Nd3 C50 99.1(4)
O13 Nd3 C50 24.2(4)
C87 Nd3 C50 124.0(5)
O51 Nd3 Nd8 35.7(2)
O18 Nd3 Nd8 126.0(3)
O16 Nd3 Nd8 89.1(3)
O12 Nd3 Nd8 83.7(3)
O20 Nd3 Nd8 89.8(2)
O14 Nd3 Nd8 43.2(3)
O22 Nd3 Nd8 141.5(2)
O21 Nd3 Nd8 155.1(3)
O13 Nd3 Nd8 38.7(3)
C87 Nd3 Nd8 159.2(4)
C50 Nd3 Nd8 60.7(3)
O15 Nd4 O20 81.3(4)
O15 Nd4 O33 148.7(3)
O20 Nd4 O33 70.2(3)
O15 Nd4 O2 141.3(4)
O20 Nd4 O2 136.1(3)
O33 Nd4 O2 69.6(3)
O15 Nd4 O40 73.8(4)
O20 Nd4 O40 89.8(4)
O33 Nd4 O40 117.5(4)
O2 Nd4 O40 93.4(4)
O15 Nd4 O19 89.9(5)
O20 Nd4 O19 121.6(4)
O33 Nd4 O19 94.1(4)
O2 Nd4 O19 78.3(4)
O40 Nd4 O19 142.4(5)
O15 Nd4 O18 70.8(4)
O20 Nd4 O18 71.0(4)
O33 Nd4 O18 87.4(4)
O2 Nd4 O18 123.5(4)
O40 Nd4 O18 141.8(4)
O19 Nd4 O18 51.9(4)
O15 Nd4 O41 121.6(4)
O20 Nd4 O41 79.0(3)
O33 Nd4 O41 66.2(3)
O2 Nd4 O41 69.2(4)
O40 Nd4 O41 51.9(4)
O19 Nd4 O41 146.1(4)
O18 Nd4 O41 145.5(4)
O15 Nd4 O1 78.6(4)
O20 Nd4 O1 157.4(4)
O33 Nd4 O1 131.6(3)
O2 Nd4 O1 62.8(4)
O40 Nd4 O1 74.9(4)
O19 Nd4 O1 68.7(4)
O18 Nd4 O1 111.2(4)
O41 Nd4 O1 103.1(4)
O15 Nd4 C58 77.2(5)
O20 Nd4 C58 96.3(4)
O33 Nd4 C58 93.0(4)
O2 Nd4 C58 102.7(4)
O40 Nd4 C58 149.0(4)
O19 Nd4 C58 26.5(4)
O18 Nd4 C58 25.5(4)
O41 Nd4 C58 159.1(4)
O1 Nd4 C58 89.1(4)
O15 Nd4 C64 97.9(5)
O20 Nd4 C64 82.6(4)
O33 Nd4 C64 91.1(4)
O2 Nd4 C64 81.2(5)
O40 Nd4 C64 26.5(4)
O19 Nd4 C64 155.6(5)
O18 Nd4 C64 152.4(5)
O41 Nd4 C64 25.4(4)
O1 Nd4 C64 90.1(5)
C58 Nd4 C64 175.1(5)
O15 Nd4 Nd2 162.4(3)
O20 Nd4 Nd2 96.7(2)
O33 Nd4 Nd2 40.2(2)
O2 Nd4 Nd2 39.8(2)
O40 Nd4 Nd2 88.8(3)
O19 Nd4 Nd2 105.7(4)
O18 Nd4 Nd2 125.2(3)
O41 Nd4 Nd2 41.4(2)
O1 Nd4 Nd2 99.4(3)
C58 Nd4 Nd2 120.4(3)
C64 Nd4 Nd2 64.5(4)
O37 Nd5 O25 85.4(4)
O37 Nd5 O31 144.7(4)
O25 Nd5 O31 109.4(3)
O37 Nd5 O39 95.3(5)
O25 Nd5 O39 146.2(4)
O31 Nd5 O39 89.3(4)
O37 Nd5 O50 86.1(4)
O25 Nd5 O50 71.3(3)
O31 Nd5 O50 69.9(3)
O39 Nd5 O50 142.5(4)
O37 Nd5 O30 77.1(4)
O25 Nd5 O30 138.0(4)
O31 Nd5 O30 70.5(4)
O39 Nd5 O30 74.1(4)
O50 Nd5 O30 69.7(3)
O37 Nd5 O24 146.0(4)
O25 Nd5 O24 77.6(4)
O31 Nd5 O24 69.3(3)
O39 Nd5 O24 83.7(4)
O50 Nd5 O24 115.1(3)
O30 Nd5 O24 133.8(4)
O37 Nd5 O32 73.6(5)
O25 Nd5 O32 75.9(4)
O31 Nd5 O32 140.2(4)
O39 Nd5 O32 71.9(5)
O50 Nd5 O32 142.6(4)
O30 Nd5 O32 132.1(4)
O24 Nd5 O32 73.9(4)
O37 Nd5 Nd9 115.2(3)
O25 Nd5 Nd9 142.2(2)
O31 Nd5 Nd9 36.5(2)
O39 Nd5 Nd9 66.9(3)
O50 Nd5 Nd9 78.6(2)
O30 Nd5 Nd9 38.5(2)
O24 Nd5 Nd9 95.7(3)
O32 Nd5 Nd9 138.4(3)
O37 Nd5 Nd7 69.4(3)
O25 Nd5 Nd7 102.1(3)
O31 Nd5 Nd7 76.1(2)
O39 Nd5 Nd7 109.8(3)
O50 Nd5 Nd7 36.3(2)
O30 Nd5 Nd7 36.1(2)
O24 Nd5 Nd7 142.7(2)
O32 Nd5 Nd7 142.9(3)
Nd9 Nd5 Nd7 61.55(2)
O37 Nd5 Nd1 122.2(3)
O25 Nd5 Nd1 81.1(2)
O31 Nd5 Nd1 36.6(2)
O39 Nd5 Nd1 124.9(4)
O50 Nd5 Nd1 36.4(2)
O30 Nd5 Nd1 76.8(3)
O24 Nd5 Nd1 84.2(2)
O32 Nd5 Nd1 151.0(3)
Nd9 Nd5 Nd1 61.19(4)
Nd7 Nd5 Nd1 59.35(3)
O34 Nd6 O28 82.1(4)
O34 Nd6 O5 140.1(4)
O28 Nd6 O5 76.3(4)
O34 Nd6 O23 135.6(4)
O28 Nd6 O23 82.6(4)
O5 Nd6 O23 74.4(4)
O34 Nd6 O6 71.9(3)
O28 Nd6 O6 74.0(4)
O5 Nd6 O6 70.1(4)
O23 Nd6 O6 141.1(4)
O34 Nd6 O26 84.1(4)
O28 Nd6 O26 139.3(4)
O5 Nd6 O26 133.0(4)
O23 Nd6 O26 80.9(4)
O6 Nd6 O26 136.1(4)
O34 Nd6 O43 70.9(3)
O28 Nd6 O43 136.9(3)
O5 Nd6 O43 103.6(4)
O23 Nd6 O43 139.7(4)
O6 Nd6 O43 66.1(3)
O26 Nd6 O43 71.6(4)
O34 Nd6 O24 83.7(3)
O28 Nd6 O24 72.7(4)
O5 Nd6 O24 120.0(4)
O23 Nd6 O24 51.9(4)
O6 Nd6 O24 140.9(3)
O26 Nd6 O24 67.8(4)
O43 Nd6 O24 133.8(3)
O34 Nd6 O44 129.2(4)
O28 Nd6 O44 145.8(4)
O5 Nd6 O44 70.3(4)
O23 Nd6 O44 81.6(4)
O6 Nd6 O44 100.6(4)
O26 Nd6 O44 66.9(4)
O43 Nd6 O44 60.9(3)
O24 Nd6 O44 118.4(4)
O34 Nd6 C74 110.0(4)
O28 Nd6 C74 74.7(4)
O5 Nd6 C74 96.2(4)
O23 Nd6 C74 25.6(4)
O6 Nd6 C74 148.0(4)
O26 Nd6 C74 74.4(4)
O43 Nd6 C74 145.7(4)
O24 Nd6 C74 26.4(4)
O44 Nd6 C74 101.5(4)
O34 Nd6 Nd2 42.8(2)
O28 Nd6 Nd2 98.2(3)
O5 Nd6 Nd2 107.7(3)
O23 Nd6 Nd2 177.8(3)
O6 Nd6 Nd2 41.0(2)
O26 Nd6 Nd2 97.2(3)
O43 Nd6 Nd2 39.9(2)
O24 Nd6 Nd2 126.4(2)
O44 Nd6 Nd2 98.7(3)
C74 Nd6 Nd2 152.8(3)
O36 Nd7 O30 77.1(4)
O36 Nd7 O50 87.1(4)
O30 Nd7 O50 71.3(4)
O36 Nd7 O35 144.5(4)
O30 Nd7 O35 69.7(4)
O50 Nd7 O35 70.9(3)
O36 Nd7 O51 143.3(4)
O30 Nd7 O51 138.3(3)
O50 Nd7 O51 110.8(3)
O35 Nd7 O51 72.0(4)
O36 Nd7 O46 80.9(4)
O30 Nd7 O46 136.0(4)
O50 Nd7 O46 70.0(4)
O35 Nd7 O46 114.9(4)
O51 Nd7 O46 76.1(4)
O36 Nd7 O49 109.8(4)
O30 Nd7 O49 82.4(4)
O50 Nd7 O49 144.8(4)
O35 Nd7 O49 78.4(4)
O51 Nd7 O49 74.2(4)
O46 Nd7 O49 141.3(4)
O36 Nd7 O11 75.2(4)
O30 Nd7 O11 133.1(4)
O50 Nd7 O11 142.6(4)
O35 Nd7 O11 138.1(4)
O51 Nd7 O11 71.4(3)
O46 Nd7 O11 74.8(4)
O49 Nd7 O11 72.6(4)
O36 Nd7 Nd1 123.9(3)
O30 Nd7 Nd1 78.4(3)
O50 Nd7 Nd1 37.1(2)
O35 Nd7 Nd1 37.6(2)
O51 Nd7 Nd1 81.5(2)
O46 Nd7 Nd1 83.1(3)
O49 Nd7 Nd1 115.9(3)
O11 Nd7 Nd1 148.3(2)
O36 Nd7 Nd5 69.6(3)
O30 Nd7 Nd5 37.1(3)
O50 Nd7 Nd5 37.1(2)
O35 Nd7 Nd5 76.3(3)
O51 Nd7 Nd5 142.0(2)
O46 Nd7 Nd5 99.4(3)
O49 Nd7 Nd5 119.2(3)
O11 Nd7 Nd5 144.8(3)
Nd1 Nd7 Nd5 60.60(3)
O36 Nd7 Nd9 112.5(3)
O30 Nd7 Nd9 35.5(3)
O50 Nd7 Nd9 76.2(2)
O35 Nd7 Nd9 36.5(3)
O51 Nd7 Nd9 103.0(2)
O46 Nd7 Nd9 143.0(3)
O49 Nd7 Nd9 68.8(3)
O11 Nd7 Nd9 141.0(3)
Nd1 Nd7 Nd9 60.48(3)
Nd5 Nd7 Nd9 58.18(3)
O36 Nd7 Nd8 109.9(3)
O30 Nd7 Nd8 160.7(3)
O50 Nd7 Nd8 125.8(2)
O35 Nd7 Nd8 105.5(3)
O51 Nd7 Nd8 33.6(2)
O46 Nd7 Nd8 63.2(3)
O49 Nd7 Nd8 78.4(3)
O11 Nd7 Nd8 39.7(2)
Nd1 Nd7 Nd8 109.64(3)
Nd5 Nd7 Nd8 161.92(3)
Nd9 Nd7 Nd8 132.85(3)
O51 Nd8 O47 91.5(4)
O51 Nd8 O13 70.9(5)
O47 Nd8 O13 135.1(5)
O51 Nd8 O8 152.3(4)
O47 Nd8 O8 82.1(5)
O13 Nd8 O8 94.8(5)
O51 Nd8 O9 139.7(4)
O47 Nd8 O9 128.8(4)
O13 Nd8 O9 78.1(5)
O8 Nd8 O9 52.9(5)
O51 Nd8 O45 76.0(4)
O47 Nd8 O45 139.2(5)
O13 Nd8 O45 77.6(5)
O8 Nd8 O45 125.3(5)
O9 Nd8 O45 72.6(4)
O51 Nd8 O10 119.9(4)
O47 Nd8 O10 74.7(5)
O13 Nd8 O10 150.0(5)
O8 Nd8 O10 84.5(5)
O9 Nd8 O10 77.7(5)
O45 Nd8 O10 78.5(5)
O51 Nd8 O11 69.9(3)
O47 Nd8 O11 72.5(4)
O13 Nd8 O11 131.8(4)
O8 Nd8 O11 132.0(4)
O9 Nd8 O11 117.9(4)
O45 Nd8 O11 66.7(4)
O10 Nd8 O11 50.1(4)
O51 Nd8 O14 68.3(3)
O47 Nd8 O14 69.8(4)
O13 Nd8 O14 65.3(4)
O8 Nd8 O14 84.3(4)
O9 Nd8 O14 120.5(4)
O45 Nd8 O14 134.8(4)
O10 Nd8 O14 143.8(4)
O11 Nd8 O14 121.5(3)
O51 Nd8 C48 157.3(5)
O47 Nd8 C48 105.6(5)
O13 Nd8 C48 86.5(6)
O8 Nd8 C48 26.3(5)
O9 Nd8 C48 26.6(5)
O45 Nd8 C48 99.0(6)
O10 Nd8 C48 79.7(6)
O11 Nd8 C48 129.1(5)
O14 Nd8 C48 103.3(5)
O51 Nd8 C52 95.6(5)
O47 Nd8 C52 68.1(5)
O13 Nd8 C52 151.3(5)
O8 Nd8 C52 106.7(5)
O9 Nd8 C52 99.8(5)
O45 Nd8 C52 74.6(5)
O10 Nd8 C52 24.7(5)
O11 Nd8 C52 25.9(4)
O14 Nd8 C52 134.3(4)
C48 Nd8 C52 104.5(6)
O51 Nd8 Nd3 35.5(2)
O47 Nd8 Nd3 95.3(3)
O13 Nd8 Nd3 47.0(4)
O8 Nd8 Nd3 118.0(4)
O9 Nd8 Nd3 124.9(3)
O45 Nd8 Nd3 95.9(3)
O10 Nd8 Nd3 154.4(3)
O11 Nd8 Nd3 104.6(2)
O14 Nd8 Nd3 39.6(2)
C48 Nd8 Nd3 125.9(5)
C52 Nd8 Nd3 129.6(4)
O3 Nd9 O48 140.8(4)
O3 Nd9 O31 74.0(4)
O48 Nd9 O31 145.2(4)
O3 Nd9 O30 130.1(4)
O48 Nd9 O30 80.2(4)
O31 Nd9 O30 71.6(3)
O3 Nd9 O29 80.9(6)
O48 Nd9 O29 86.2(6)
O31 Nd9 O29 103.5(5)
O30 Nd9 O29 141.8(5)
O3 Nd9 O38 79.0(5)
O48 Nd9 O38 89.4(5)
O31 Nd9 O38 101.5(4)
O30 Nd9 O38 73.8(4)
O29 Nd9 O38 142.0(5)
O3 Nd9 O35 128.4(4)
O48 Nd9 O35 81.8(4)
O31 Nd9 O35 69.4(3)
O30 Nd9 O35 68.9(4)
O29 Nd9 O35 73.9(5)
O38 Nd9 O35 142.6(4)
O3 Nd9 O4 64.5(4)
O48 Nd9 O4 76.3(4)
O31 Nd9 O4 138.5(4)
O30 Nd9 O4 136.7(4)
O29 Nd9 O4 72.2(5)
O38 Nd9 O4 70.1(4)
O35 Nd9 O4 140.5(4)
O3 Nd9 Nd5 94.1(3)
O48 Nd9 Nd5 119.1(3)
O31 Nd9 Nd5 37.2(2)
O30 Nd9 Nd5 38.9(2)
O29 Nd9 Nd5 138.7(5)
O38 Nd9 Nd5 74.9(3)
O35 Nd9 Nd5 77.9(3)
O4 Nd9 Nd5 141.6(3)
O3 Nd9 Nd1 95.4(3)
O48 Nd9 Nd1 118.2(3)
O31 Nd9 Nd1 35.9(2)
O30 Nd9 Nd1 76.7(2)
O29 Nd9 Nd1 78.8(4)
O38 Nd9 Nd1 134.9(3)
O35 Nd9 Nd1 36.4(2)
O4 Nd9 Nd1 146.7(3)
Nd5 Nd9 Nd1 60.72(2)
O3 Nd9 Nd7 149.5(3)
O48 Nd9 Nd7 69.7(3)
O31 Nd9 Nd7 75.5(2)
O30 Nd9 Nd7 34.9(3)
O29 Nd9 Nd7 106.9(4)
O38 Nd9 Nd7 106.8(3)
O35 Nd9 Nd7 36.2(3)
O4 Nd9 Nd7 146.0(3)
Nd5 Nd9 Nd7 60.27(4)
Nd1 Nd9 Nd7 58.796(19)
C8 N1 C9 116.2(15)
C8 N1 Nd2 125.3(11)
C9 N1 Nd2 118.3(11)
C31 N2 C30 115(2)
C77 N3 C76 122(2)
C77 N3 C75 119(2)
C76 N3 C75 118(3)
C2 O1 C1 118.8(15)
C2 O1 Nd4 117.2(10)
C1 O1 Nd4 121.5(12)
C7 O2 Nd2 135.0(10)
C7 O2 Nd4 123.8(10)
Nd2 O2 Nd4 98.6(4)
C37 O3 Nd9 120.6(12)
C36 O4 C38 112.2(16)
C36 O4 Nd9 115.5(10)
C38 O4 Nd9 132.3(13)
C85 O5 Nd6 132.6(11)
C84 O6 Nd2 128.6(9)
C84 O6 Nd6 133.3(9)
Nd2 O6 Nd6 97.5(3)
C79 O7 C78 117.2(13)
C79 O7 Nd2 116.7(8)
C78 O7 Nd2 124.3(12)
C48 O8 Nd8 95.1(12)
C48 O9 Nd8 91.9(12)
C52 O10 Nd8 93.8(11)
C52 O11 Nd7 157.0(12)
C52 O11 Nd8 88.0(10)
Nd7 O11 Nd8 103.1(3)
C50 O12 Nd3 103.5(10)
C50 O13 Nd8 150.6(13)
C50 O13 Nd3 86.0(11)
Nd8 O13 Nd3 94.3(5)
C54 O14 Nd3 129.5(10)
C54 O14 Nd8 132.3(10)
Nd3 O14 Nd8 97.2(4)
C54 O15 Nd4 143.4(10)
C60 O16 Nd3 139.4(12)
C58 O18 Nd3 159.9(11)
C58 O18 Nd4 92.8(10)
Nd3 O18 Nd4 107.1(5)
C58 O19 Nd4 93.2(10)
Nd4 O20 Nd3 108.1(4)
Nd4 O20 Nd1 109.1(4)
Nd3 O20 Nd1 107.1(3)
C87 O21 Nd3 89.7(10)
C87 O22 Nd1 155.2(11)
C87 O22 Nd3 96.6(10)
Nd1 O22 Nd3 107.7(4)
C74 O23 Nd6 96.8(10)
C74 O24 Nd5 145.1(10)
C74 O24 Nd6 90.3(10)
Nd5 O24 Nd6 123.0(4)
C70 O25 Nd5 129.3(10)
C70 O26 Nd6 130.3(9)
C68 O27 Nd1 136.8(9)
C68 O28 Nd6 137.2(10)
Nd7 O30 Nd9 109.6(4)
Nd7 O30 Nd5 106.9(4)
Nd9 O30 Nd5 102.6(4)
Nd9 O31 Nd5 106.2(4)
Nd9 O31 Nd1 109.6(4)
Nd5 O31 Nd1 107.6(4)
C77 O32 Nd5 126.0(12)
Nd2 O33 Nd4 99.5(3)
Nd2 O33 Nd1 110.3(4)
Nd4 O33 Nd1 110.5(4)
Nd6 O34 Nd1 134.7(4)
Nd6 O34 Nd2 97.9(3)
Nd1 O34 Nd2 106.7(3)
Nd7 O35 Nd1 104.9(4)
Nd7 O35 Nd9 107.4(5)
Nd1 O35 Nd9 106.9(4)
C66 O36 Nd7 138.1(13)
C66 O37 Nd5 139.1(12)
C72 O38 Nd9 123.4(12)
C72 O39 Nd5 139.6(13)
C64 O40 Nd4 95.9(10)
C64 O41 Nd2 149.9(12)
C64 O41 Nd4 92.5(10)
Nd2 O41 Nd4 94.1(4)
C46 O42 Nd2 139.1(12)
C45 O43 Nd2 140.3(10)
C45 O43 Nd6 122.0(9)
Nd2 O43 Nd6 97.6(3)
C40 O44 C39 116.0(13)
C40 O44 Nd6 117.6(9)
C39 O44 Nd6 126.3(11)
C56 O46 Nd7 136.2(11)
C56 O47 Nd8 129.6(11)
C62 O48 Nd9 137.9(11)
C62 O49 Nd7 135.9(11)
Nd7 O50 Nd1 106.2(4)
Nd7 O50 Nd5 106.6(4)
Nd1 O50 Nd5 106.8(4)
Nd3 O51 Nd8 108.8(4)
Nd3 O51 Nd7 131.2(4)
Nd8 O51 Nd7 111.8(4)
C12 O52 C16 116.8(18)
C20 O53 C22 120(2)
C3 C2 O1 121.2(17)
C3 C2 C7 125.5(17)
O1 C2 C7 112.8(14)
C2 C3 C4 118(2)
C5 C4 C3 121(2)
C4 C5 C6 120.2(19)
C5 C6 C7 121.6(15)
C5 C6 C8 116.0(16)
C7 C6 C8 122.3(15)
O2 C7 C2 121.1(15)
O2 C7 C6 125.3(14)
C2 C7 C6 113.5(14)
N1 C8 C6 130.9(16)
C15 C9 C10 118.1(18)
C15 C9 N1 121.4(17)
C10 C9 N1 120.2(17)
C11 C10 C9 121(2)
C10 C11 C12 120(2)
C13 C12 C11 119.8(19)
C13 C12 O52 123.5(19)
C11 C12 O52 116.5(19)
C12 C13 C15 117.8(19)
C9 C15 C13 122.9(18)
C21 C16 C17 126(3)
C21 C16 O52 121(2)
C17 C16 O52 111(2)
C16 C17 C18 111(3)
C19 C18 C17 122(3)
C20 C19 C18 119(3)
C19 C20 O53 115(2)
C19 C20 C21 122(2)
O53 C20 C21 123(2)
C16 C21 C20 120(2)
C28 C22 C23 120(3)
C28 C22 O53 121(2)
C23 C22 O53 119(3)
C22 C23 C25 121(3)
C23 C25 C26 119(3)
C29 C26 C25 119(2)
C29 C26 C27 123(2)
C25 C26 C27 118(2)
C28 C27 C26 119(2)
C22 C28 C27 122(2)
C26 C29 C30 117(2)
C29 C30 N2 112(2)
N2 C31 C32 124(2)
C33 C32 C31 123(2)
C33 C32 C37 118(2)
C31 C32 C37 118.5(18)
C32 C33 C34 120(3)
C35 C34 C33 117(3)
C36 C35 C34 123(3)
C35 C36 O4 128(2)
C35 C36 C37 121(2)
O4 C36 C37 111.1(15)
O3 C37 C32 120.4(18)
O3 C37 C36 119.7(17)
C32 C37 C36 119.4(17)
C41 C40 O44 128.1(15)
C41 C40 C45 120.4(15)
O44 C40 C45 111.5(12)
C40 C41 C42 122.8(17)
C43 C42 C41 116.5(16)
C42 C43 C44 122.7(16)
C43 C44 C45 121.8(16)
C43 C44 C46 116.9(15)
C45 C44 C46 121.3(15)
O43 C45 C44 124.6(14)
O43 C45 C40 119.9(13)
C44 C45 C40 115.5(13)
O42 C46 C44 123.8(17)
O8 C48 O9 120.0(19)
O8 C48 C47 118(2)
O9 C48 C47 122(2)
O8 C48 Nd8 58.6(10)
O9 C48 Nd8 61.5(11)
C47 C48 Nd8 175(2)
O13 C50 O12 121.3(15)
O13 C50 C49 120.6(17)
O12 C50 C49 118.1(16)
O13 C50 Nd3 69.8(10)
O12 C50 Nd3 51.6(8)
C49 C50 Nd3 169.3(14)
O10 C52 O11 125.4(18)
O10 C52 C51 118.7(18)
O11 C52 C51 115.3(18)
O10 C52 Nd8 61.5(10)
O11 C52 Nd8 66.1(9)
C51 C52 Nd8 172.0(15)
O15 C54 O14 122.1(14)
O15 C54 C53 114.2(15)
O14 C54 C53 123.5(15)
O46 C56 O47 124.4(15)
O46 C56 C55 117.5(16)
O47 C56 C55 118.1(17)
O18 C58 O19 121.2(15)
O18 C58 C57 119.7(15)
O19 C58 C57 119.1(16)
O18 C58 Nd4 61.6(8)
O19 C58 Nd4 60.3(9)
C57 C58 Nd4 170.6(13)
O17 C60 O16 121(2)
O17 C60 C59 122.4(19)
O16 C60 C59 116.2(19)
O49 C62 O48 126.2(16)
O49 C62 C61 116.9(18)
O48 C62 C61 116.9(18)
O41 C64 O40 119.5(16)
O41 C64 C63 121.2(17)
O40 C64 C63 119.3(16)
O41 C64 Nd4 62.1(9)
O40 C64 Nd4 57.6(9)
C63 C64 Nd4 175.5(14)
O36 C66 O37 123.5(18)
O36 C66 C65 119.8(19)
O37 C66 C65 116.1(19)
O27 C68 O28 122.8(13)
O27 C68 C67 117.9(14)
O28 C68 C67 119.3(14)
O26 C70 O25 124.3(12)
O26 C70 C69 117.8(14)
O25 C70 C69 117.9(14)
O38 C72 O39 129.0(18)
O38 C72 C71 117.8(19)
O39 C72 C71 113.1(18)
O23 C74 O24 120.5(15)
O23 C74 C73 119.3(15)
O24 C74 C73 120.2(16)
O23 C74 Nd6 57.6(9)
O24 C74 Nd6 63.3(9)
C73 C74 Nd6 174.1(12)
O32 C77 N3 125(2)
C80 C79 C84 122.4(17)
C80 C79 O7 124.1(15)
C84 C79 O7 113.5(13)
C81 C80 C79 118.0(18)
C82 C81 C80 121.4(18)
C81 C82 C83 119.3(19)
C84 C83 C82 122.5(17)
C84 C83 C85 122.8(15)
C82 C83 C85 114.8(16)
O6 C84 C83 124.6(14)
O6 C84 C79 119.0(14)
C83 C84 C79 116.4(15)
O5 C85 C83 125.2(16)
O22 C87 O21 122.4(16)
O22 C87 C86 119.1(17)
O21 C87 C86 118.4(17)
O22 C87 Nd3 58.2(9)
O21 C87 Nd3 64.2(9)
C86 C87 Nd3 176.3(15)

loop_
_geom_bond_atom_site_label_1
_geom_bond_atom_site_label_2
_geom_bond_distance
Nd1 O27 2.341(11)
Nd1 O34 2.389(9)
Nd1 O50 2.398(9)
Nd1 O33 2.402(9)
Nd1 O35 2.411(11)
Nd1 O31 2.421(9)
Nd1 O22 2.421(10)
Nd1 O20 2.462(9)
Nd1 Nd7 3.8208(16)
Nd1 Nd5 3.8694(16)
Nd1 Nd9 3.887(2)
Nd1 Nd2 3.918(2)
Nd2 O2 2.343(10)
Nd2 O43 2.349(10)
Nd2 O33 2.370(10)
Nd2 O41 2.402(10)
Nd2 O6 2.405(10)
Nd2 O42 2.442(11)
Nd2 O34 2.493(9)
Nd2 N1 2.592(14)
Nd2 O7 2.727(11)
Nd2 Nd4 3.620(2)
Nd2 Nd6 3.6319(17)
Nd3 O51 2.334(10)
Nd3 O18 2.340(12)
Nd3 O16 2.371(11)
Nd3 O12 2.394(13)
Nd3 O20 2.437(9)
Nd3 O14 2.446(11)
Nd3 O22 2.458(10)
Nd3 O21 2.587(12)
Nd3 O13 2.794(16)
Nd3 C87 2.873(18)
Nd3 C50 2.969(15)
Nd3 Nd8 3.8089(17)
Nd4 O15 2.340(12)
Nd4 O20 2.354(9)
Nd4 O33 2.373(9)
Nd4 O2 2.432(10)
Nd4 O40 2.439(12)
Nd4 O19 2.449(14)
Nd4 O18 2.481(12)
Nd4 O41 2.542(11)
Nd4 O1 2.598(11)
Nd4 C58 2.816(15)
Nd4 C64 2.874(18)
Nd5 O37 2.337(12)
Nd5 O25 2.361(11)
Nd5 O31 2.374(9)
Nd5 O39 2.382(13)
Nd5 O50 2.420(10)
Nd5 O30 2.424(10)
Nd5 O24 2.438(11)
Nd5 O32 2.446(11)
Nd5 Nd9 3.7659(19)
Nd5 Nd7 3.848(2)
Nd6 O34 2.321(9)
Nd6 O28 2.369(11)
Nd6 O5 2.414(11)
Nd6 O23 2.418(11)
Nd6 O6 2.426(9)
Nd6 O26 2.444(11)
Nd6 O43 2.476(10)
Nd6 O24 2.540(11)
Nd6 O44 2.599(12)
Nd6 C74 2.843(17)
Nd7 O36 2.363(12)
Nd7 O30 2.367(10)
Nd7 O50 2.379(10)
Nd7 O35 2.409(11)
Nd7 O51 2.411(10)
Nd7 O46 2.418(11)
Nd7 O49 2.437(10)
Nd7 O11 2.445(11)
Nd7 Nd9 3.8967(17)
Nd7 Nd8 3.944(2)
Nd8 O51 2.351(10)
Nd8 O47 2.367(12)
Nd8 O13 2.390(14)
Nd8 O8 2.392(13)
Nd8 O9 2.455(14)
Nd8 O45 2.461(13)
Nd8 O10 2.492(12)
Nd8 O11 2.588(11)
Nd8 O14 2.629(11)
Nd8 C48 2.79(2)
Nd8 C52 2.830(18)
Nd9 O3 2.308(12)
Nd9 O48 2.331(13)
Nd9 O31 2.335(10)
Nd9 O30 2.400(11)
Nd9 O29 2.408(17)
Nd9 O38 2.409(13)
Nd9 O35 2.426(11)
Nd9 O4 2.575(11)
N1 C8 1.30(2)
N1 C9 1.46(2)
N2 C31 1.39(3)
N2 C30 1.44(3)
N3 C77 1.30(3)
N3 C76 1.49(4)
N3 C75 1.51(4)
O1 C2 1.39(2)
O1 C1 1.45(3)
O2 C7 1.284(19)
O3 C37 1.34(2)
O4 C36 1.39(2)
O4 C38 1.45(3)
O5 C85 1.27(2)
O6 C84 1.322(18)
O7 C79 1.40(2)
O7 C78 1.41(2)
O8 C48 1.24(2)
O9 C48 1.25(2)
O10 C52 1.19(2)
O11 C52 1.24(2)
O12 C50 1.28(2)
O13 C50 1.22(2)
O14 C54 1.266(19)
O15 C54 1.26(2)
O16 C60 1.26(2)
O17 C60 1.24(3)
O18 C58 1.215(19)
O19 C58 1.26(2)
O21 C87 1.26(2)
O22 C87 1.23(2)
O23 C74 1.24(2)
O24 C74 1.264(19)
O25 C70 1.273(18)
O26 C70 1.240(18)
O27 C68 1.259(18)
O28 C68 1.281(18)
O32 C77 1.26(2)
O36 C66 1.24(2)
O37 C66 1.26(2)
O38 C72 1.22(2)
O39 C72 1.27(2)
O40 C64 1.29(2)
O41 C64 1.23(2)
O42 C46 1.23(2)
O43 C45 1.267(16)
O44 C40 1.37(2)
O44 C39 1.47(2)
O46 C56 1.25(2)
O47 C56 1.25(2)
O48 C62 1.26(2)
O49 C62 1.23(2)
O52 C12 1.39(2)
O52 C16 1.46(3)
O53 C20 1.34(3)
O53 C22 1.41(3)
C2 C3 1.35(2)
C2 C7 1.41(2)
C3 C4 1.42(3)
C4 C5 1.34(3)
C5 C6 1.38(3)
C6 C7 1.45(2)
C6 C8 1.455(10)
C9 C15 1.34(3)
C9 C10 1.38(3)
C10 C11 1.36(3)
C11 C12 1.39(3)
C12 C13 1.37(3)
C13 C15 1.40(3)
C16 C21 1.31(3)
C16 C17 1.38(4)
C17 C18 1.49(4)
C18 C19 1.39(4)
C19 C20 1.32(3)
C20 C21 1.38(3)
C22 C28 1.35(3)
C22 C23 1.36(4)
C23 C25 1.39(4)
C25 C26 1.40(4)
C26 C29 1.37(3)
C26 C27 1.44(3)
C27 C28 1.37(3)
C29 C30 1.428(10)
C31 C32 1.43(3)
C32 C33 1.41(3)
C32 C37 1.44(3)
C33 C34 1.51(4)
C34 C35 1.37(4)
C35 C36 1.36(3)
C36 C37 1.44(3)
C40 C41 1.36(2)
C40 C45 1.43(2)
C41 C42 1.43(3)
C42 C43 1.34(3)
C43 C44 1.39(2)
C44 C45 1.41(2)
C44 C46 1.47(3)
C47 C48 1.460(10)
C49 C50 1.453(10)
C51 C52 1.51(3)
C53 C54 1.50(2)
C55 C56 1.53(3)
C57 C58 1.52(3)
C59 C60 1.52(3)
C61 C62 1.53(3)
C63 C64 1.51(3)
C65 C66 1.49(3)
C67 C68 1.50(2)
C69 C70 1.456(9)
C71 C72 1.52(3)
C73 C74 1.50(3)
C79 C80 1.37(2)
C79 C84 1.39(2)
C80 C81 1.36(3)
C81 C82 1.36(3)
C82 C83 1.36(2)
C83 C84 1.36(2)
C83 C85 1.48(3)
C86 C87 1.51(3)
O54 C88 1.453(10)
